data_1568193
loop_
_publ_author_name
'Hardy, Craig'
'Kociok-K\"ohn, Gabriele'
'Buchard, Antoine'

_publ_section_title
;
 Variations around the presence and position of sulfur in sugar-derived
 cyclic monomers: influence on polymerisation thermodynamics, polymer
 sequence and thermal properties
;
_journal_issue 5
_journal_name_full 'Polymer Chemistry'
_journal_page_first 623
_journal_page_last 632
_journal_paper_doi 10.1039/D2PY01366E
_journal_volume 14
_journal_year 2023
_chemical_absolute_configuration ad
_chemical_formula_moiety 'C7 H10 O3 S'
_chemical_formula_sum 'C7 H10 O3 S'
_chemical_formula_weight 174.21
_space_group_crystal_system orthorhombic
_space_group_IT_number 19
_space_group_name_Hall 'P 2ac 2ab'
_space_group_name_H-M_alt 'P 21 21 21'
_atom_sites_solution_hydrogens geom
_atom_sites_solution_primary dual
_audit_creation_method SHELXL-2018/3
_audit_update_record
;
2022-06-06 deposited with the CCDC.	2022-12-22 downloaded from the CCDC.
;
_cell_angle_alpha 90
_cell_angle_beta 90
_cell_angle_gamma 90
_cell_formula_units_Z 4
_cell_length_a 6.0382(2)
_cell_length_b 6.9857(2)
_cell_length_c 18.8158(6)
_cell_measurement_reflns_used 9215
_cell_measurement_temperature 150(2)
_cell_measurement_theta_max 30.1630
_cell_measurement_theta_min 3.5370
_cell_volume 793.67(4)
_computing_cell_refinement 'CrysAlisPro 1.171.41.118a (Rigaku OD, 2021)'
_computing_data_collection 'CrysAlisPro 1.171.41.118a (Rigaku OD, 2021)'
_computing_data_reduction 'CrysAlisPro 1.171.41.118a (Rigaku OD, 2021)'
_computing_molecular_graphics 'ORTEP3 for Windows - Farrugia, L. J. J. Appl. Crystallogr. 1997, 30, 565'
_computing_publication_material
;
 'WinGX publication routines, Farrugia, 
 L. J., J. Appl. Crystallogr., 1999, 32, 837-838
;
_computing_structure_refinement
;
 SHELXL-2018/3 (Sheldrick, 2018)
 Sheldrick GM (2008) Acta Crystallogr A64:112--122 and 
 C. B. H\"ubschle, G. M. Sheldrick and B. Dittrich
 ShelXle: a Qt graphical user interface for SHELXL
 J. Appl. Cryst., 44, (2011) 1281-1284.
;
_computing_structure_solution
; 
 SHELXT
 Sheldrick, G. M. (2008). Acta Cryst. A64, 112-122.
;
_diffrn_ambient_environment N~2~
_diffrn_ambient_temperature 149.9(6)
_diffrn_detector 'CCD plate'
_diffrn_detector_area_resol_mean 8.0734
_diffrn_detector_type EosS2
_diffrn_measured_fraction_theta_full 0.999
_diffrn_measured_fraction_theta_max 0.949
_diffrn_measurement_device 'four-circle diffractometer'
_diffrn_measurement_device_type 'New Xcalibur, EosS2'
_diffrn_measurement_method '\w scans'
_diffrn_radiation_monochromator graphite
_diffrn_radiation_probe x-ray
_diffrn_radiation_type 'Mo K\a'
_diffrn_radiation_wavelength 0.71073
_diffrn_reflns_av_R_equivalents 0.0200
_diffrn_reflns_av_unetI/netI 0.0120
_diffrn_reflns_Laue_measured_fraction_full 0.999
_diffrn_reflns_Laue_measured_fraction_max 0.949
_diffrn_reflns_limit_h_max 8
_diffrn_reflns_limit_h_min -7
_diffrn_reflns_limit_k_max 9
_diffrn_reflns_limit_k_min -9
_diffrn_reflns_limit_l_max 25
_diffrn_reflns_limit_l_min -24
_diffrn_reflns_number 13165
_diffrn_reflns_point_group_measured_fraction_full 0.999
_diffrn_reflns_point_group_measured_fraction_max 0.926
_diffrn_reflns_theta_full 25.242
_diffrn_reflns_theta_max 30.232
_diffrn_reflns_theta_min 3.111
_diffrn_source 'fine-focus sealed X-ray tube'
_diffrn_source_type 'Enhance (Mo) X-ray Source'
_exptl_absorpt_coefficient_mu 0.361
_exptl_absorpt_correction_T_max 1.00000
_exptl_absorpt_correction_T_min 0.92518
_exptl_absorpt_correction_type multi-scan
_exptl_absorpt_process_details
;
CrysAlisPro 1.171.41.118a (Rigaku Oxford Diffraction, 2021)
Empirical absorption correction using spherical harmonics,
implemented in SCALE3 ABSPACK scaling algorithm.
;
_exptl_crystal_colour colourless
_exptl_crystal_density_diffrn 1.458
_exptl_crystal_description block
_exptl_crystal_F_000 368
_exptl_crystal_recrystallization_method 'Re-crystallisation from solvent: layering CHCl3 with n-hexane'
_exptl_crystal_size_max 0.696
_exptl_crystal_size_mid 0.550
_exptl_crystal_size_min 0.448
_refine_diff_density_max 0.212
_refine_diff_density_min -0.232
_refine_diff_density_rms 0.060
_refine_ls_abs_structure_details
;
 Flack x determined using 831 quotients [(I+)-(I-)]/[(I+)+(I-)]
 (Parsons, Flack and Wagner, Acta Cryst. B69 (2013) 249-259).
;
_refine_ls_abs_structure_Flack 0.041(15)
_refine_ls_extinction_method none
_refine_ls_goodness_of_fit_ref 1.087
_refine_ls_hydrogen_treatment constr
_refine_ls_matrix_type full
_refine_ls_number_parameters 100
_refine_ls_number_reflns 2192
_refine_ls_number_restraints 0
_refine_ls_restrained_S_all 1.087
_refine_ls_R_factor_all 0.0248
_refine_ls_R_factor_gt 0.0242
_refine_ls_shift/su_max 0.001
_refine_ls_shift/su_mean 0.000
_refine_ls_structure_factor_coef Fsqd
_refine_ls_weighting_details 'w=1/[\s^2^(Fo^2^)+(0.0367P)^2^+0.1501P] where P=(Fo^2^+2Fc^2^)/3'
_refine_ls_weighting_scheme calc
_refine_ls_wR_factor_gt 0.0643
_refine_ls_wR_factor_ref 0.0648
_reflns_Friedel_coverage 0.652
_reflns_Friedel_fraction_full 1.000
_reflns_Friedel_fraction_max 0.894
_reflns_number_gt 2152
_reflns_number_total 2192
_reflns_threshold_expression 'I > 2\s(I)'
_cod_data_source_file d2py01366e2.cif
_cod_data_source_block e22ab1
_cod_depositor_comments 'Adding full bibliography for 1568191--1568195.cif.'
_cod_database_code 1568193
_shelx_shelxl_version_number 2018/3
_shelx_space_group_comment
;
The symmetry employed for this shelxl refinement is uniquely defined
by the following loop, which should always be used as a source of
symmetry information in preference to the above space-group names.
They are only intended as comments.
;
_shelx_estimated_absorpt_t_min 0.787
_shelx_estimated_absorpt_t_max 0.855
_oxdiff_exptl_absorpt_empirical_full_min 0.917
_oxdiff_exptl_absorpt_empirical_full_max 1.095
_oxdiff_exptl_absorpt_empirical_details
;
Empirical correction (ABSPACK) includes:
- Absorption correction using spherical harmonics
- Frame scaling
;

loop_
_space_group_symop_operation_xyz
'x, y, z'
'-x+1/2, -y, z+1/2'
'-x, y+1/2, -z+1/2'
'x+1/2, -y+1/2, -z'

loop_
_atom_site_label
_atom_site_type_symbol
_atom_site_fract_x
_atom_site_fract_y
_atom_site_fract_z
_atom_site_U_iso_or_equiv
_atom_site_adp_type
_atom_site_occupancy
_atom_site_site_symmetry_order
_atom_site_calc_flag
_atom_site_refinement_flags_posn
_atom_site_refinement_flags_adp
_atom_site_refinement_flags_occupancy
_atom_site_disorder_assembly
_atom_site_disorder_group
S S 0.65664(6) 0.00041(6) 0.28448(2) 0.02351(11) Uani 1 1 d . . . . .
O1 O 0.3244(2) -0.05162(19) 0.36670(7) 0.0349(3) Uani 1 1 d . . . . .
O2 O 0.51852(19) 0.19783(18) 0.40104(6) 0.0249(3) Uani 1 1 d . . . . .
O3 O 1.04326(19) 0.42816(17) 0.34852(6) 0.0248(3) Uani 1 1 d . . . . .
C1 C 0.4801(3) 0.0531(2) 0.35638(8) 0.0224(3) Uani 1 1 d . . . . .
C2 C 0.6717(2) 0.3517(2) 0.38445(7) 0.0176(3) Uani 1 1 d . . . . .
H2 H 0.605140 0.437349 0.347609 0.021 Uiso 1 1 calc R U . . .
C3 C 0.7016(3) 0.4620(2) 0.45332(8) 0.0234(3) Uani 1 1 d . . . . .
H3A H 0.749585 0.373840 0.491525 0.028 Uiso 1 1 calc R U . . .
H3B H 0.559119 0.520507 0.467658 0.028 Uiso 1 1 calc R U . . .
C4 C 0.8753(3) 0.6179(2) 0.44262(9) 0.0281(4) Uani 1 1 d . . . . .
H4A H 0.818758 0.715475 0.409048 0.034 Uiso 1 1 calc R U . . .
H4B H 0.906794 0.681729 0.488509 0.034 Uiso 1 1 calc R U . . .
C5 C 1.0862(3) 0.5294(2) 0.41338(8) 0.0249(3) Uani 1 1 d . . . . .
H5A H 1.196660 0.631371 0.404498 0.030 Uiso 1 1 calc R U . . .
H5B H 1.148972 0.440064 0.448913 0.030 Uiso 1 1 calc R U . . .
C6 C 0.8921(2) 0.27425(19) 0.35778(7) 0.0160(3) Uani 1 1 d . . . . .
H6 H 0.953258 0.179001 0.392257 0.019 Uiso 1 1 calc R U . . .
C7 C 0.8682(3) 0.1843(2) 0.28506(8) 0.0230(3) Uani 1 1 d . . . . .
H7A H 1.011542 0.127505 0.270655 0.028 Uiso 1 1 calc R U . . .
H7B H 0.829349 0.284580 0.250038 0.028 Uiso 1 1 calc R U . . .

loop_
_atom_site_aniso_label
_atom_site_aniso_U_11
_atom_site_aniso_U_22
_atom_site_aniso_U_33
_atom_site_aniso_U_23
_atom_site_aniso_U_13
_atom_site_aniso_U_12
S 0.02742(18) 0.02360(18) 0.01952(17) -0.00746(15) 0.00065(13) -0.00510(16)
O1 0.0328(6) 0.0373(7) 0.0344(6) -0.0065(5) 0.0053(5) -0.0184(5)
O2 0.0220(5) 0.0297(6) 0.0230(5) -0.0095(5) 0.0066(4) -0.0091(5)
O3 0.0289(6) 0.0272(6) 0.0182(5) -0.0006(4) 0.0030(4) -0.0134(5)
C1 0.0232(7) 0.0243(7) 0.0197(6) -0.0023(5) -0.0011(6) -0.0049(5)
C2 0.0178(6) 0.0167(6) 0.0181(6) -0.0022(5) -0.0025(5) -0.0009(5)
C3 0.0228(7) 0.0245(8) 0.0229(7) -0.0100(6) -0.0001(5) -0.0010(6)
C4 0.0339(9) 0.0192(7) 0.0312(8) -0.0063(6) -0.0056(7) -0.0024(6)
C5 0.0264(7) 0.0244(8) 0.0240(7) -0.0015(6) -0.0025(6) -0.0103(6)
C6 0.0176(6) 0.0163(6) 0.0142(6) 0.0006(5) 0.0010(5) -0.0029(5)
C7 0.0258(7) 0.0260(7) 0.0172(6) -0.0038(6) 0.0047(6) -0.0067(6)

loop_
_atom_type_symbol
_atom_type_description
_atom_type_scat_dispersion_real
_atom_type_scat_dispersion_imag
_atom_type_scat_source
C C 0.0033 0.0016 'International Tables Vol C Tables 4.2.6.8 and 6.1.1.4'
H H 0.0000 0.0000 'International Tables Vol C Tables 4.2.6.8 and 6.1.1.4'
O O 0.0106 0.0060 'International Tables Vol C Tables 4.2.6.8 and 6.1.1.4'
S S 0.1246 0.1234 'International Tables Vol C Tables 4.2.6.8 and 6.1.1.4'

loop_
_geom_angle_atom_site_label_1
_geom_angle_atom_site_label_2
_geom_angle_atom_site_label_3
_geom_angle
_geom_angle_site_symmetry_1
_geom_angle_site_symmetry_3
_geom_angle_publ_flag
C1 S C7 105.90(7) . . ?
C1 O2 C2 122.40(11) . . ?
C6 O3 C5 112.64(11) . . ?
O1 C1 O2 119.53(14) . . ?
O1 C1 S 117.93(12) . . ?
O2 C1 S 122.46(11) . . ?
O2 C2 C3 105.53(11) . . ?
O2 C2 C6 111.39(11) . . ?
C3 C2 C6 110.98(12) . . ?
O2 C2 H2 109.6 . . ?
C3 C2 H2 109.6 . . ?
C6 C2 H2 109.6 . . ?
C2 C3 C4 109.36(13) . . ?
C2 C3 H3A 109.8 . . ?
C4 C3 H3A 109.8 . . ?
C2 C3 H3B 109.8 . . ?
C4 C3 H3B 109.8 . . ?
H3A C3 H3B 108.3 . . ?
C5 C4 C3 109.48(12) . . ?
C5 C4 H4A 109.8 . . ?
C3 C4 H4A 109.8 . . ?
C5 C4 H4B 109.8 . . ?
C3 C4 H4B 109.8 . . ?
H4A C4 H4B 108.2 . . ?
O3 C5 C4 110.95(12) . . ?
O3 C5 H5A 109.5 . . ?
C4 C5 H5A 109.5 . . ?
O3 C5 H5B 109.5 . . ?
C4 C5 H5B 109.5 . . ?
H5A C5 H5B 108.0 . . ?
O3 C6 C7 105.35(11) . . ?
O3 C6 C2 109.45(11) . . ?
C7 C6 C2 111.26(11) . . ?
O3 C6 H6 110.2 . . ?
C7 C6 H6 110.2 . . ?
C2 C6 H6 110.2 . . ?
C6 C7 S 111.55(10) . . ?
C6 C7 H7A 109.3 . . ?
S C7 H7A 109.3 . . ?
C6 C7 H7B 109.3 . . ?
S C7 H7B 109.3 . . ?
H7A C7 H7B 108.0 . . ?

loop_
_geom_bond_atom_site_label_1
_geom_bond_atom_site_label_2
_geom_bond_distance
_geom_bond_site_symmetry_2
_geom_bond_publ_flag
S C1 1.7610(16) . ?
S C7 1.8116(16) . ?
O1 C1 1.2070(19) . ?
O2 C1 1.3351(18) . ?
O2 C2 1.4522(18) . ?
O3 C6 1.4211(16) . ?
O3 C5 1.4342(18) . ?
C2 C3 1.5184(19) . ?
C2 C6 1.5216(19) . ?
C2 H2 1.0000 . ?
C3 C4 1.526(2) . ?
C3 H3A 0.9900 . ?
C3 H3B 0.9900 . ?
C4 C5 1.519(2) . ?
C4 H4A 0.9900 . ?
C4 H4B 0.9900 . ?
C5 H5A 0.9900 . ?
C5 H5B 0.9900 . ?
C6 C7 1.5125(19) . ?
C6 H6 1.0000 . ?
C7 H7A 0.9900 . ?
C7 H7B 0.9900 . ?

loop_
_geom_torsion_atom_site_label_1
_geom_torsion_atom_site_label_2
_geom_torsion_atom_site_label_3
_geom_torsion_atom_site_label_4
_geom_torsion
_geom_torsion_site_symmetry_1
_geom_torsion_site_symmetry_2
_geom_torsion_site_symmetry_3
_geom_torsion_site_symmetry_4
_geom_torsion_publ_flag
C2 O2 C1 O1 -166.84(14) . . . . ?
C2 O2 C1 S 16.3(2) . . . . ?
C7 S C1 O1 179.99(13) . . . . ?
C7 S C1 O2 -3.12(16) . . . . ?
C1 O2 C2 C3 -169.06(14) . . . . ?
C1 O2 C2 C6 -48.53(18) . . . . ?
O2 C2 C3 C4 175.46(12) . . . . ?
C6 C2 C3 C4 54.66(16) . . . . ?
C2 C3 C4 C5 -53.68(17) . . . . ?
C6 O3 C5 C4 -61.41(16) . . . . ?
C3 C4 C5 O3 56.69(17) . . . . ?
C5 O3 C6 C7 -179.59(12) . . . . ?
C5 O3 C6 C2 60.68(15) . . . . ?
O2 C2 C6 O3 -174.63(11) . . . . ?
C3 C2 C6 O3 -57.36(15) . . . . ?
O2 C2 C6 C7 69.35(15) . . . . ?
C3 C2 C6 C7 -173.38(12) . . . . ?
O3 C6 C7 S -173.64(10) . . . . ?
C2 C6 C7 S -55.12(15) . . . . ?
C1 S C7 C6 22.81(13) . . . . ?
